data_4033272
loop_
_publ_author_name
'Singh, Karandeep'
'Malviya, Bhanwar Kumar'
'Roy, Tapta Kanchan'
'Mithu, Venus Singh'
'Bhardwaj, Vimal K.'
'Verma, Ved Prakash'
'Chimni, Swapandeep Singh'
'Sharma, Siddharth'

_publ_section_title
;
 Catalyst-Controlled Structural Divergence: Selective Intramolecular
 7-endo-dig and 6-exo-dig Post-Ugi Cyclization for the Synthesis of
 Benzoxazepinones and Benzoxazinones.
;
_journal_name_full 'The Journal of organic chemistry'
_journal_paper_doi 10.1021/acs.joc.7b02123
_journal_year 2017
_chemical_formula_moiety 'C28 H25 N3 O3'
_chemical_formula_sum 'C28 H25 N3 O3'
_chemical_formula_weight 451.51
_space_group_IT_number 14
_symmetry_cell_setting monoclinic
_symmetry_space_group_name_Hall '-P 2ybc'
_symmetry_space_group_name_H-M 'P 1 21/c 1'
_atom_sites_solution_hydrogens geom
_atom_sites_solution_primary direct
_atom_sites_solution_secondary difmap
_audit_creation_method SHELXL-97
_cell_angle_alpha 90.00
_cell_angle_beta 101.631(7)
_cell_angle_gamma 90.00
_cell_formula_units_Z 4
_cell_length_a 14.315(5)
_cell_length_b 14.891(5)
_cell_length_c 11.713(3)
_cell_measurement_reflns_used 993
_cell_measurement_temperature 296(2)
_cell_measurement_theta_max 21.31
_cell_measurement_theta_min 2.74
_cell_volume 2445.5(13)
_computing_cell_refinement 'Bruker SMART'
_computing_data_collection 'Bruker SMART'
_computing_data_reduction 'Bruker SAINT'
_computing_molecular_graphics 'Bruker SHELXTL'
_computing_publication_material 'Bruker SHELXTL'
_computing_structure_refinement 'Bruker SHELXTL'
_computing_structure_solution 'Bruker SHELXTL'
_diffrn_ambient_temperature 296(2)
_diffrn_measured_fraction_theta_full 0.863
_diffrn_measured_fraction_theta_max 0.863
_diffrn_measurement_device_type 'CCD area detector'
_diffrn_measurement_method 'phi and omega scans'
_diffrn_radiation_monochromator graphite
_diffrn_radiation_source 'fine-focus sealed tube'
_diffrn_radiation_type MoK\a
_diffrn_radiation_wavelength 0.71073
_diffrn_reflns_av_R_equivalents 0.0321
_diffrn_reflns_av_sigmaI/netI 0.0762
_diffrn_reflns_limit_h_max 15
_diffrn_reflns_limit_h_min -15
_diffrn_reflns_limit_k_max 16
_diffrn_reflns_limit_k_min -5
_diffrn_reflns_limit_l_max 9
_diffrn_reflns_limit_l_min -10
_diffrn_reflns_number 5352
_diffrn_reflns_theta_full 23.27
_diffrn_reflns_theta_max 23.27
_diffrn_reflns_theta_min 1.45
_exptl_absorpt_coefficient_mu 0.081
_exptl_absorpt_correction_T_max 0.995
_exptl_absorpt_correction_T_min 0.992
_exptl_absorpt_correction_type multi-scan
_exptl_absorpt_process_details 'SADABS - Bruker/Siemens area detector absorption and other corrections - V2.03'
_exptl_crystal_colour colorless
_exptl_crystal_density_diffrn 1.226
_exptl_crystal_density_method 'not measured'
_exptl_crystal_description Prism
_exptl_crystal_F_000 952
_exptl_crystal_size_max 0.11
_exptl_crystal_size_mid 0.08
_exptl_crystal_size_min 0.06
_refine_diff_density_max 0.197
_refine_diff_density_min -0.126
_refine_diff_density_rms 0.031
_refine_ls_extinction_method none
_refine_ls_goodness_of_fit_ref 0.953
_refine_ls_hydrogen_treatment mixed
_refine_ls_matrix_type full
_refine_ls_number_parameters 313
_refine_ls_number_reflns 3028
_refine_ls_number_restraints 1
_refine_ls_restrained_S_all 0.953
_refine_ls_R_factor_all 0.0701
_refine_ls_R_factor_gt 0.0479
_refine_ls_shift/su_max 0.000
_refine_ls_shift/su_mean 0.000
_refine_ls_structure_factor_coef Fsqd
_refine_ls_weighting_details 'calc w=1/[\s^2^(Fo^2^)+(0.0879P)^2^+0.0000P] where P=(Fo^2^+2Fc^2^)/3'
_refine_ls_weighting_scheme calc
_refine_ls_wR_factor_gt 0.1333
_refine_ls_wR_factor_ref 0.1516
_reflns_number_gt 2199
_reflns_number_total 3028
_reflns_threshold_expression >2sigma(I)
_cod_data_source_file jo7b02123_si_002.cif
_cod_data_source_block shelxl
_cod_depositor_comments
;
The following automatic conversions were performed:

'_symmetry_cell_setting' value 'Monoclinic' changed to 'monoclinic'
according to
/home/data/users/saulius/crontab/automatic-downloads/rss-feeds/ACS/lib/dictionaries/cif_core.dic
dictionary named 'cif_core.dic' version 2.4.2 from 2011-04-26.

'_exptl_absorpt_correction_type' value 'Multi-scan' changed to
'multi-scan' according to
/home/data/users/saulius/crontab/automatic-downloads/rss-feeds/ACS/lib/dictionaries/cif_core.dic
dictionary named 'cif_core.dic' version 2.4.2 from 2011-04-26.

Automatic conversion script
Id: cif_fix_values 4973 2017-02-22 13:04:09Z antanas 
;
_cod_original_sg_symbol_H-M 'P 21/c'
_cod_database_code 4033272

loop_
_symmetry_equiv_pos_as_xyz
'x, y, z'
'-x, y+1/2, -z+1/2'
'-x, -y, -z'
'x, -y-1/2, z-1/2'

loop_
_atom_site_label
_atom_site_type_symbol
_atom_site_fract_x
_atom_site_fract_y
_atom_site_fract_z
_atom_site_U_iso_or_equiv
_atom_site_adp_type
_atom_site_occupancy
_atom_site_symmetry_multiplicity
_atom_site_calc_flag
_atom_site_refinement_flags
C1 C 0.4059(2) 0.0603(2) -0.2867(3) 0.0671(9) Uani 1 1 d .
H1 H 0.4390 0.0276 -0.2237 0.081 Uiso 1 1 calc R
C2 C 0.4441(2) 0.0700(3) -0.3836(4) 0.0823(11) Uani 1 1 d .
H2 H 0.5027 0.0440 -0.3864 0.099 Uiso 1 1 calc R
C3 C 0.3960(3) 0.1181(3) -0.4769(3) 0.0900(12) Uani 1 1 d .
H3 H 0.4216 0.1248 -0.5433 0.108 Uiso 1 1 calc R
C4 C 0.3094(3) 0.1566(2) -0.4717(3) 0.0787(10) Uani 1 1 d .
H4 H 0.2774 0.1902 -0.5345 0.094 Uiso 1 1 calc R
C5 C 0.2700(2) 0.14607(18) -0.3762(3) 0.0611(8) Uani 1 1 d .
H5 H 0.2106 0.1708 -0.3751 0.073 Uiso 1 1 calc R
C6 C 0.31865(18) 0.09832(17) -0.2801(3) 0.0488(7) Uani 1 1 d .
C7 C 0.27899(18) 0.08916(16) -0.1747(3) 0.0477(7) Uani 1 1 d .
C8 C 0.19771(17) 0.12203(17) -0.1537(2) 0.0498(7) Uani 1 1 d .
H8 H 0.1688 0.1678 -0.2022 0.060 Uiso 1 1 calc R
C9 C 0.14972(17) 0.09279(16) -0.0613(2) 0.0452(7) Uani 1 1 d .
C10 C 0.29943(16) 0.09982(16) 0.0855(2) 0.0437(7) Uani 1 1 d .
C11 C 0.33282(18) 0.14267(17) 0.1903(2) 0.0530(7) Uani 1 1 d .
H11 H 0.2914 0.1551 0.2400 0.064 Uiso 1 1 calc R
C12 C 0.4280(2) 0.16734(19) 0.2217(3) 0.0615(8) Uani 1 1 d .
H12 H 0.4497 0.1965 0.2923 0.074 Uiso 1 1 calc R
C13 C 0.4906(2) 0.1494(2) 0.1500(3) 0.0649(9) Uani 1 1 d .
H13 H 0.5543 0.1660 0.1720 0.078 Uiso 1 1 calc R
C14 C 0.45856(19) 0.1068(2) 0.0457(3) 0.0604(8) Uani 1 1 d .
H14 H 0.5001 0.0954 -0.0042 0.072 Uiso 1 1 calc R
C15 C 0.36408(17) 0.08097(17) 0.0151(2) 0.0489(7) Uani 1 1 d .
C16 C 0.14413(16) 0.04010(16) 0.1306(2) 0.0445(7) Uani 1 1 d .
H16 H 0.0952 0.0009 0.0855 0.053 Uiso 1 1 calc R
C17 C 0.20204(16) -0.01786(16) 0.2254(3) 0.0424(7) Uani 1 1 d .
C18 C 0.25827(18) -0.08658(17) 0.1977(3) 0.0526(7) Uani 1 1 d .
H18 H 0.2632 -0.0946 0.1204 0.063 Uiso 1 1 calc R
C19 C 0.30704(19) -0.14339(18) 0.2810(3) 0.0575(8) Uani 1 1 d .
H19 H 0.3452 -0.1886 0.2601 0.069 Uiso 1 1 calc R
C20 C 0.29927(18) -0.13310(18) 0.3961(3) 0.0528(8) Uani 1 1 d .
C21 C 0.2448(2) -0.0641(2) 0.4257(3) 0.0625(8) Uani 1 1 d .
H21 H 0.2403 -0.0557 0.5031 0.075 Uiso 1 1 calc R
C22 C 0.19669(19) -0.00715(18) 0.3406(3) 0.0568(8) Uani 1 1 d .
H22 H 0.1600 0.0393 0.3615 0.068 Uiso 1 1 calc R
C23 C 0.09070(18) 0.11693(18) 0.1770(2) 0.0492(7) Uani 1 1 d .
C24 C -0.0566(2) 0.1572(2) 0.2474(3) 0.0698(9) Uani 1 1 d .
C25 C -0.0756(3) 0.2430(3) 0.1764(4) 0.1133(14) Uani 1 1 d .
H25A H -0.0161 0.2709 0.1717 0.170 Uiso 1 1 calc R
H25B H -0.1127 0.2833 0.2133 0.170 Uiso 1 1 calc R
H25C H -0.1100 0.2290 0.0993 0.170 Uiso 1 1 calc R
C26 C -0.1477(3) 0.1068(3) 0.2477(5) 0.141(2) Uani 1 1 d .
H26A H -0.1762 0.0894 0.1695 0.211 Uiso 1 1 calc R
H26B H -0.1910 0.1446 0.2785 0.211 Uiso 1 1 calc R
H26C H -0.1340 0.0541 0.2954 0.211 Uiso 1 1 calc R
C27 C -0.0079(3) 0.1808(3) 0.3707(4) 0.1153(14) Uani 1 1 d .
H27A H 0.0002 0.1273 0.4175 0.173 Uiso 1 1 calc R
H27B H -0.0463 0.2230 0.4026 0.173 Uiso 1 1 calc R
H27C H 0.0533 0.2068 0.3701 0.173 Uiso 1 1 calc R
C28 C 0.3452(2) -0.1946(2) 0.4837(3) 0.0673(9) Uani 1 1 d .
N1 N 0.20101(13) 0.07409(13) 0.04841(18) 0.0435(6) Uani 1 1 d .
N2 N 0.00525(15) 0.09629(15) 0.1970(2) 0.0557(7) Uani 1 1 d D
H2A H -0.0148(19) 0.0448(13) 0.179(2) 0.067 Uiso 1 1 d D
N3 N 0.3797(2) -0.2432(2) 0.5554(3) 0.0932(10) Uani 1 1 d .
O1 O 0.33434(11) 0.03482(11) -0.08990(15) 0.0522(5) Uani 1 1 d .
O2 O 0.06302(12) 0.08191(12) -0.08371(16) 0.0582(6) Uani 1 1 d .
O3 O 0.12728(14) 0.19053(14) 0.1966(2) 0.0792(7) Uani 1 1 d .

loop_
_atom_site_aniso_label
_atom_site_aniso_U_11
_atom_site_aniso_U_22
_atom_site_aniso_U_33
_atom_site_aniso_U_23
_atom_site_aniso_U_13
_atom_site_aniso_U_12
C1 0.0639(19) 0.093(2) 0.047(3) 0.0022(16) 0.0181(17) 0.0020(16)
C2 0.070(2) 0.126(3) 0.058(3) -0.015(2) 0.030(2) -0.009(2)
C3 0.111(3) 0.107(3) 0.059(3) -0.004(2) 0.033(2) -0.035(3)
C4 0.120(3) 0.067(2) 0.049(3) -0.0019(16) 0.018(2) -0.004(2)
C5 0.087(2) 0.0573(19) 0.042(2) -0.0013(14) 0.0188(18) 0.0030(15)
C6 0.0595(16) 0.0464(16) 0.041(2) -0.0009(13) 0.0127(14) -0.0062(13)
C7 0.0514(16) 0.0440(15) 0.045(2) 0.0041(12) 0.0035(14) 0.0014(12)
C8 0.0541(16) 0.0469(16) 0.048(2) 0.0085(13) 0.0091(14) 0.0064(12)
C9 0.0425(15) 0.0441(15) 0.049(2) -0.0003(12) 0.0096(14) 0.0031(11)
C10 0.0424(14) 0.0486(15) 0.0399(19) 0.0028(12) 0.0081(12) -0.0020(11)
C11 0.0551(16) 0.0608(18) 0.044(2) 0.0019(14) 0.0113(13) -0.0083(13)
C12 0.0632(19) 0.0649(19) 0.051(2) 0.0014(14) -0.0019(16) -0.0133(14)
C13 0.0455(16) 0.076(2) 0.068(3) 0.0074(17) 0.0006(16) -0.0110(14)
C14 0.0455(16) 0.0708(19) 0.066(2) 0.0089(16) 0.0134(14) -0.0002(13)
C15 0.0472(16) 0.0487(16) 0.049(2) 0.0050(13) 0.0051(14) 0.0023(12)
C16 0.0440(14) 0.0460(15) 0.046(2) -0.0015(12) 0.0142(13) -0.0062(11)
C17 0.0463(14) 0.0461(15) 0.036(2) -0.0018(12) 0.0120(12) -0.0069(12)
C18 0.0620(17) 0.0561(18) 0.0429(19) 0.0023(14) 0.0177(13) 0.0016(13)
C19 0.0606(17) 0.0521(17) 0.063(3) 0.0077(15) 0.0188(15) 0.0077(13)
C20 0.0542(16) 0.0606(18) 0.044(2) 0.0083(14) 0.0100(14) -0.0053(14)
C21 0.0726(19) 0.070(2) 0.046(2) -0.0023(16) 0.0139(16) -0.0009(16)
C22 0.0656(18) 0.0542(17) 0.052(2) -0.0008(15) 0.0160(15) 0.0054(14)
C23 0.0478(15) 0.0487(17) 0.052(2) -0.0025(13) 0.0129(13) -0.0049(13)
C24 0.0631(18) 0.069(2) 0.086(3) -0.0177(18) 0.0348(17) -0.0006(15)
C25 0.095(3) 0.090(3) 0.163(4) 0.015(3) 0.047(3) 0.039(2)
C26 0.087(3) 0.114(3) 0.250(6) -0.065(4) 0.102(3) -0.026(2)
C27 0.129(3) 0.119(3) 0.111(4) -0.039(3) 0.057(3) 0.004(3)
C28 0.0621(18) 0.076(2) 0.062(2) 0.0149(18) 0.0094(16) -0.0006(16)
N1 0.0416(12) 0.0497(13) 0.0386(15) 0.0032(10) 0.0068(10) -0.0023(9)
N2 0.0491(14) 0.0514(14) 0.0708(19) -0.0115(12) 0.0219(12) -0.0037(11)
N3 0.093(2) 0.106(2) 0.079(2) 0.0292(19) 0.0139(17) 0.0131(18)
O1 0.0525(10) 0.0559(11) 0.0475(13) 0.0023(9) 0.0085(9) 0.0104(8)
O2 0.0421(11) 0.0669(13) 0.0627(14) 0.0049(9) 0.0040(9) 0.0011(9)
O3 0.0687(13) 0.0532(13) 0.125(2) -0.0223(12) 0.0415(12) -0.0127(10)

loop_
_atom_type_symbol
_atom_type_description
_atom_type_scat_dispersion_real
_atom_type_scat_dispersion_imag
_atom_type_scat_source
C C 0.0033 0.0016 'International Tables Vol C Tables 4.2.6.8 and 6.1.1.4'
H H 0.0000 0.0000 'International Tables Vol C Tables 4.2.6.8 and 6.1.1.4'
N N 0.0061 0.0033 'International Tables Vol C Tables 4.2.6.8 and 6.1.1.4'
O O 0.0106 0.0060 'International Tables Vol C Tables 4.2.6.8 and 6.1.1.4'

loop_
_geom_angle_atom_site_label_1
_geom_angle_atom_site_label_2
_geom_angle_atom_site_label_3
_geom_angle
C2 C1 C6 121.4(3)
C2 C1 H1 119.3
C6 C1 H1 119.3
C1 C2 C3 119.8(4)
C1 C2 H2 120.1
C3 C2 H2 120.1
C2 C3 C4 119.7(4)
C2 C3 H3 120.2
C4 C3 H3 120.2
C5 C4 C3 120.9(3)
C5 C4 H4 119.5
C3 C4 H4 119.5
C4 C5 C6 120.1(3)
C4 C5 H5 120.0
C6 C5 H5 120.0
C1 C6 C5 118.1(3)
C1 C6 C7 121.0(3)
C5 C6 C7 120.9(3)
C8 C7 O1 118.2(3)
C8 C7 C6 128.6(2)
O1 C7 C6 113.1(2)
C7 C8 C9 126.0(2)
C7 C8 H8 117.0
C9 C8 H8 117.0
O2 C9 N1 120.0(2)
O2 C9 C8 119.2(2)
N1 C9 C8 120.7(2)
C11 C10 C15 118.0(2)
C11 C10 N1 122.3(2)
C15 C10 N1 119.8(2)
C10 C11 C12 120.2(3)
C10 C11 H11 119.9
C12 C11 H11 119.9
C13 C12 C11 120.9(3)
C13 C12 H12 119.5
C11 C12 H12 119.5
C14 C13 C12 119.6(3)
C14 C13 H13 120.2
C12 C13 H13 120.2
C13 C14 C15 119.5(3)
C13 C14 H14 120.2
C15 C14 H14 120.2
C14 C15 C10 121.7(3)
C14 C15 O1 118.2(3)
C10 C15 O1 120.1(2)
N1 C16 C17 112.5(2)
N1 C16 C23 110.9(2)
C17 C16 C23 113.8(2)
N1 C16 H16 106.4
C17 C16 H16 106.4
C23 C16 H16 106.4
C22 C17 C18 117.8(2)
C22 C17 C16 121.5(2)
C18 C17 C16 120.6(3)
C19 C18 C17 121.9(3)
C19 C18 H18 119.1
C17 C18 H18 119.1
C18 C19 C20 119.7(3)
C18 C19 H19 120.2
C20 C19 H19 120.2
C21 C20 C19 119.3(3)
C21 C20 C28 119.9(3)
C19 C20 C28 120.8(3)
C20 C21 C22 120.1(3)
C20 C21 H21 119.9
C22 C21 H21 119.9
C17 C22 C21 121.2(3)
C17 C22 H22 119.4
C21 C22 H22 119.4
O3 C23 N2 123.5(3)
O3 C23 C16 120.8(2)
N2 C23 C16 115.6(2)
N2 C24 C26 106.5(3)
N2 C24 C27 109.1(3)
C26 C24 C27 110.2(3)
N2 C24 C25 110.8(3)
C26 C24 C25 111.2(3)
C27 C24 C25 109.0(3)
C24 C25 H25A 109.5
C24 C25 H25B 109.5
H25A C25 H25B 109.5
C24 C25 H25C 109.5
H25A C25 H25C 109.5
H25B C25 H25C 109.5
C24 C26 H26A 109.5
C24 C26 H26B 109.5
H26A C26 H26B 109.5
C24 C26 H26C 109.5
H26A C26 H26C 109.5
H26B C26 H26C 109.5
C24 C27 H27A 109.5
C24 C27 H27B 109.5
H27A C27 H27B 109.5
C24 C27 H27C 109.5
H27A C27 H27C 109.5
H27B C27 H27C 109.5
N3 C28 C20 177.9(4)
C9 N1 C10 122.3(2)
C9 N1 C16 114.8(2)
C10 N1 C16 122.1(2)
C23 N2 C24 125.3(2)
C23 N2 H2A 117(2)
C24 N2 H2A 118(2)
C7 O1 C15 111.68(19)

loop_
_geom_bond_atom_site_label_1
_geom_bond_atom_site_label_2
_geom_bond_distance
C1 C2 1.363(4)
C1 C6 1.387(4)
C1 H1 0.9300
C2 C3 1.371(5)
C2 H2 0.9300
C3 C4 1.378(5)
C3 H3 0.9300
C4 C5 1.359(4)
C4 H4 0.9300
C5 C6 1.394(4)
C5 H5 0.9300
C6 C7 1.465(4)
C7 C8 1.330(4)
C7 O1 1.397(3)
C8 C9 1.460(4)
C8 H8 0.9300
C9 O2 1.226(3)
C9 N1 1.374(3)
C10 C11 1.380(3)
C10 C15 1.387(4)
C10 N1 1.440(3)
C11 C12 1.387(4)
C11 H11 0.9300
C12 C13 1.372(4)
C12 H12 0.9300
C13 C14 1.371(4)
C13 H13 0.9300
C14 C15 1.382(4)
C14 H14 0.9300
C15 O1 1.398(3)
C16 N1 1.470(3)
C16 C17 1.515(3)
C16 C23 1.535(4)
C16 H16 0.9800
C17 C22 1.375(4)
C17 C18 1.380(4)
C18 C19 1.371(4)
C18 H18 0.9300
C19 C20 1.384(4)
C19 H19 0.9300
C20 C21 1.377(4)
C20 C28 1.433(4)
C21 C22 1.381(4)
C21 H21 0.9300
C22 H22 0.9300
C23 O3 1.216(3)
C23 N2 1.327(3)
C24 N2 1.472(4)
C24 C26 1.506(4)
C24 C27 1.513(5)
C24 C25 1.518(5)
C25 H25A 0.9600
C25 H25B 0.9600
C25 H25C 0.9600
C26 H26A 0.9600
C26 H26B 0.9600
C26 H26C 0.9600
C27 H27A 0.9600
C27 H27B 0.9600
C27 H27C 0.9600
C28 N3 1.142(4)
N2 H2A 0.832(17)

loop_
_geom_torsion_atom_site_label_1
_geom_torsion_atom_site_label_2
_geom_torsion_atom_site_label_3
_geom_torsion_atom_site_label_4
_geom_torsion
C6 C1 C2 C3 0.0(5)
C1 C2 C3 C4 0.2(5)
C2 C3 C4 C5 -1.2(5)
C3 C4 C5 C6 2.1(5)
C2 C1 C6 C5 0.8(4)
C2 C1 C6 C7 -178.7(3)
C4 C5 C6 C1 -1.8(4)
C4 C5 C6 C7 177.7(3)
C1 C6 C7 C8 179.1(3)
C5 C6 C7 C8 -0.4(4)
C1 C6 C7 O1 -4.1(3)
C5 C6 C7 O1 176.4(2)
O1 C7 C8 C9 -13.5(4)
C6 C7 C8 C9 163.2(2)
C7 C8 C9 O2 -136.2(3)
C7 C8 C9 N1 41.2(4)
C15 C10 C11 C12 1.3(4)
N1 C10 C11 C12 -179.1(2)
C10 C11 C12 C13 -0.3(4)
C11 C12 C13 C14 0.3(4)
C12 C13 C14 C15 -1.3(4)
C13 C14 C15 C10 2.4(4)
C13 C14 C15 O1 -177.7(2)
C11 C10 C15 C14 -2.4(4)
N1 C10 C15 C14 178.0(2)
C11 C10 C15 O1 177.7(2)
N1 C10 C15 O1 -1.9(3)
N1 C16 C17 C22 134.3(2)
C23 C16 C17 C22 7.1(3)
N1 C16 C17 C18 -49.2(3)
C23 C16 C17 C18 -176.4(2)
C22 C17 C18 C19 0.5(4)
C16 C17 C18 C19 -176.1(2)
C17 C18 C19 C20 0.9(4)
C18 C19 C20 C21 -1.9(4)
C18 C19 C20 C28 176.5(3)
C19 C20 C21 C22 1.5(4)
C28 C20 C21 C22 -177.0(3)
C18 C17 C22 C21 -1.0(4)
C16 C17 C22 C21 175.7(2)
C20 C21 C22 C17 0.0(4)
N1 C16 C23 O3 -36.7(3)
C17 C16 C23 O3 91.3(3)
N1 C16 C23 N2 145.3(2)
C17 C16 C23 N2 -86.7(3)
O2 C9 N1 C10 -169.1(2)
C8 C9 N1 C10 13.5(3)
O2 C9 N1 C16 1.0(3)
C8 C9 N1 C16 -176.4(2)
C11 C10 N1 C9 131.8(3)
C15 C10 N1 C9 -48.6(3)
C11 C10 N1 C16 -37.5(3)
C15 C10 N1 C16 142.1(2)
C17 C16 N1 C9 153.6(2)
C23 C16 N1 C9 -77.7(3)
C17 C16 N1 C10 -36.3(3)
C23 C16 N1 C10 92.4(3)
O3 C23 N2 C24 -1.4(5)
C16 C23 N2 C24 176.5(3)
C26 C24 N2 C23 177.0(3)
C27 C24 N2 C23 -64.0(4)
C25 C24 N2 C23 56.0(4)
C8 C7 O1 C15 -61.1(3)
C6 C7 O1 C15 121.7(2)
C14 C15 O1 C7 -106.5(3)
C10 C15 O1 C7 73.4(3)

loop_
_cod_changelog_entry_id
_cod_changelog_entry_author
_cod_changelog_entry_date
_cod_changelog_entry_text
1 'Vaitkus, Antanas' 2022-06-28T19:37:00+03:00
;
 Removed the '_chemical_name_systematic' data item that had an incorrect value.
;
